data_4109561
loop_
_publ_author_name
'Jose M. Goicoechea'
'Michael W. Hull'
'Slavi C. Sevov'

_publ_section_title
;
 Heteroatomic Deltahedral Clusters: Synthesis and Structures of
 closo-[Bi3Ni4(CO)6]3-, closo-[Bi4Ni4(CO)6]2-, the Open Cluster
 [Bi3Ni6(CO)9]3-, and the Intermetalloid closo-[Nix@{Bi6Ni6(CO)8}]4-
;
_journal_name_full 'Journal of the American Chemical Society'
_journal_page_first 7885
_journal_page_last 7893
_journal_paper_doi 10.1021/ja071044b
_journal_volume 129
_journal_year 2007
_chemical_formula_moiety '3(C12 H24 K O6), (C9 Bi3 Ni6 O9), (C2 N2 H8), 0.5(C7 H8)'
_chemical_formula_sum 'C50.5 H84 Bi3 K3 N2 Ni6 O27'
_chemical_formula_weight 2247.70
_chemical_name_systematic
; 
 (K-18crown6)3(Bi3Ni6(CO)9)*en*0.5tol
;
_space_group_IT_number 2
_symmetry_cell_setting triclinic
_symmetry_space_group_name_Hall '-P 1'
_symmetry_space_group_name_H-M 'P -1'
_atom_sites_solution_hydrogens geom
_atom_sites_solution_primary direct
_atom_sites_solution_secondary difmap
_audit_creation_method SHELXL-97
_cell_angle_alpha 86.716(2)
_cell_angle_beta 89.544(2)
_cell_angle_gamma 82.269(2)
_cell_formula_units_Z 2
_cell_length_a 12.4407(7)
_cell_length_b 12.7175(7)
_cell_length_c 22.9792(13)
_cell_measurement_temperature 100(2)
_cell_volume 3596.7(3)
_computing_cell_refinement 'APEX2/SAINT (Bruker, 2004)'
_computing_data_collection 'APEX2 (Bruker, 2004)'
_computing_data_reduction 'SAINT/XPREP (Bruker, 2004; Sheldrick, 2003)'
_computing_molecular_graphics 'XP (Sheldrick, 1998)'
_computing_publication_material 'XCIF (Sheldrick, 2001)'
_computing_structure_refinement 'SHELXL-97 (Sheldrick, 1997)'
_computing_structure_solution 'SHELXS-97 (Sheldrick, 1990)'
_diffrn_ambient_temperature 100(2)
_diffrn_measured_fraction_theta_full .961
_diffrn_measured_fraction_theta_max .961
_diffrn_measurement_device_type 'CCD area detector'
_diffrn_measurement_method 'phi and omega scans'
_diffrn_radiation_monochromator graphite
_diffrn_radiation_source 'fine-focus sealed tube'
_diffrn_radiation_type MoK\a
_diffrn_radiation_wavelength 0.71073
_diffrn_reflns_av_R_equivalents 0.0603
_diffrn_reflns_av_sigmaI/netI 0.0684
_diffrn_reflns_limit_h_max 14
_diffrn_reflns_limit_h_min -14
_diffrn_reflns_limit_k_max 15
_diffrn_reflns_limit_k_min -15
_diffrn_reflns_limit_l_max 26
_diffrn_reflns_limit_l_min -27
_diffrn_reflns_number 63169
_diffrn_reflns_theta_full 25.00
_diffrn_reflns_theta_max 25.00
_diffrn_reflns_theta_min 0.89
_exptl_absorpt_coefficient_mu 9.093
_exptl_absorpt_correction_T_max 0.7214
_exptl_absorpt_correction_T_min 0.1923
_exptl_absorpt_correction_type multi-scan
_exptl_absorpt_process_details 'Blessing, R.H. (1995) Acta Cryst. A51, 33-38'
_exptl_crystal_colour black
_exptl_crystal_density_diffrn 2.075
_exptl_crystal_description needle
_exptl_crystal_F_000 2182
_exptl_crystal_size_max 0.83
_exptl_crystal_size_mid 0.22
_exptl_crystal_size_min 0.04
_refine_diff_density_max 2.866
_refine_diff_density_min -2.812
_refine_diff_density_rms .230
_refine_ls_extinction_coef 0.00009(2)
_refine_ls_extinction_expression Fc^*^=kFc[1+0.001xFc^2^\l^3^/sin(2\q)]^-1/4^
_refine_ls_extinction_method SHELXL
_refine_ls_goodness_of_fit_ref 1.079
_refine_ls_hydrogen_treatment mixed
_refine_ls_matrix_type full
_refine_ls_number_parameters 830
_refine_ls_number_reflns 12170
_refine_ls_number_restraints 1
_refine_ls_restrained_S_all 1.079
_refine_ls_R_factor_all 0.1038
_refine_ls_R_factor_gt 0.0560
_refine_ls_shift/su_max 0.003
_refine_ls_shift/su_mean 0.000
_refine_ls_structure_factor_coef Fsqd
_refine_ls_weighting_details 'calc w=1/[\s^2^(Fo^2^)+(0.0151P)^2^+87.7992P] where P=(Fo^2^+2Fc^2^)/3'
_refine_ls_weighting_scheme calc
_refine_ls_wR_factor_gt 0.1120
_refine_ls_wR_factor_ref 0.1229
_reflns_number_gt 8450
_reflns_number_total 12170
_reflns_threshold_expression >2sigma(I)
_cod_data_source_file ja071044bsi20070213_043014_5.cif
_cod_data_source_block 4
_cod_original_formula_sum 'C50.50 H84 Bi3 K3 N2 Ni6 O27'
_cod_database_code 4109561

loop_
_symmetry_equiv_pos_as_xyz
'x, y, z'
'-x, -y, -z'

loop_
_atom_site_label
_atom_site_type_symbol
_atom_site_fract_x
_atom_site_fract_y
_atom_site_fract_z
_atom_site_U_iso_or_equiv
_atom_site_adp_type
_atom_site_occupancy
_atom_site_symmetry_multiplicity
_atom_site_calc_flag
_atom_site_refinement_flags
Bi1 Bi 1.10892(4) 0.88062(4) 0.16771(2) 0.03194(15) Uani 1 1 d .
Bi2 Bi 1.21007(4) 0.69186(4) 0.33963(2) 0.03159(15) Uani 1 1 d .
Bi3 Bi 1.30877(4) 0.76492(4) 0.22825(3) 0.03846(16) Uani 1 1 d .
Ni1 Ni 1.08178(12) 0.70512(11) 0.24147(7) 0.0254(4) Uani 1 1 d .
Ni2 Ni 1.13357(12) 0.88661(12) 0.28589(7) 0.0276(4) Uani 1 1 d .
Ni3 Ni 1.00589(12) 0.77048(11) 0.33449(7) 0.0245(4) Uani 1 1 d .
Ni4 Ni 0.95087(12) 0.86895(11) 0.24159(7) 0.0237(4) Uani 1 1 d .
Ni5 Ni 1.18543(14) 0.66576(14) 0.14740(8) 0.0397(5) Uani 1 1 d .
Ni6 Ni 1.24200(13) 0.56466(13) 0.23410(8) 0.0350(4) Uani 1 1 d .
C1 C 1.1653(13) 0.6856(12) 0.0721(8) 0.052(4) Uani 1 1 d .
C2 C 1.2977(11) 0.5520(12) 0.1576(7) 0.042(4) Uani 1 1 d .
C3 C 1.3022(11) 0.4522(10) 0.2736(7) 0.040(4) Uani 1 1 d .
C4 C 0.8408(10) 0.9428(10) 0.2061(6) 0.032(3) Uani 1 1 d .
C5 C 0.9922(9) 0.9249(9) 0.3162(6) 0.024(3) Uani 1 1 d .
C6 C 0.9599(10) 0.7387(9) 0.4032(7) 0.031(3) Uani 1 1 d .
C7 C 1.2162(10) 0.9828(10) 0.2998(6) 0.032(3) Uani 1 1 d .
C8 C 0.9264(11) 0.7240(9) 0.2685(5) 0.027(3) Uani 1 1 d .
C9 C 1.0813(11) 0.5803(10) 0.2084(6) 0.035(3) Uani 1 1 d .
O1 O 1.1581(11) 0.6971(11) 0.0223(6) 0.080(4) Uani 1 1 d .
O2 O 1.3656(9) 0.4993(10) 0.1313(5) 0.070(4) Uani 1 1 d .
O3 O 1.3464(8) 0.3791(8) 0.2998(6) 0.064(3) Uani 1 1 d .
O4 O 0.7699(7) 0.9943(6) 0.1811(4) 0.038(2) Uani 1 1 d .
O5 O 0.9486(7) 1.0013(6) 0.3432(4) 0.027(2) Uani 1 1 d .
O6 O 0.9368(9) 0.7208(8) 0.4518(4) 0.051(3) Uani 1 1 d .
O7 O 1.2767(7) 1.0431(7) 0.3066(4) 0.036(2) Uani 1 1 d .
O8 O 0.8564(6) 0.6715(6) 0.2638(4) 0.028(2) Uani 1 1 d .
O9 O 1.0251(7) 0.5149(7) 0.1980(4) 0.034(2) Uani 1 1 d .
K1 K 0.8640(2) 0.4534(2) 0.27465(12) 0.0287(7) Uani 1 1 d .
O11 O 0.6912(7) 0.5258(7) 0.3520(5) 0.047(3) Uani 1 1 d .
O12 O 0.9042(7) 0.4876(6) 0.3902(4) 0.031(2) Uani 1 1 d .
O13 O 1.0349(7) 0.3243(7) 0.3422(4) 0.035(2) Uani 1 1 d .
O14 O 0.9700(8) 0.2650(6) 0.2310(4) 0.041(2) Uani 1 1 d .
O15 O 0.7660(9) 0.3255(8) 0.1848(5) 0.057(3) Uani 1 1 d .
O16 O 0.6507(9) 0.4998(7) 0.2330(5) 0.058(3) Uani 1 1 d .
C101 C 0.7297(12) 0.5861(11) 0.3966(7) 0.045(4) Uani 1 1 d .
H10A H 0.6697 0.6096 0.4234 0.054 Uiso 1 1 calc R
H10B H 0.7572 0.6500 0.3787 0.054 Uiso 1 1 calc R
C102 C 0.8186(12) 0.5176(11) 0.4294(7) 0.044(4) Uani 1 1 d .
H10C H 0.8451 0.5571 0.4610 0.052 Uiso 1 1 calc R
H10D H 0.7912 0.4535 0.4471 0.052 Uiso 1 1 calc R
C103 C 0.9994(11) 0.4361(11) 0.4196(6) 0.038(4) Uani 1 1 d .
H10G H 0.9820 0.3741 0.4441 0.045 Uiso 1 1 calc R
H10H H 1.0285 0.4860 0.4450 0.045 Uiso 1 1 calc R
C104 C 1.0793(11) 0.4017(11) 0.3754(6) 0.039(4) Uani 1 1 d .
H10E H 1.0938 0.4632 0.3495 0.047 Uiso 1 1 calc R
H10F H 1.1483 0.3695 0.3941 0.047 Uiso 1 1 calc R
C105 C 1.1080(11) 0.2817(9) 0.2998(6) 0.034(3) Uani 1 1 d .
H10M H 1.1747 0.2444 0.3188 0.041 Uiso 1 1 calc R
H10N H 1.1284 0.3393 0.2729 0.041 Uiso 1 1 calc R
C106 C 1.0535(12) 0.2057(11) 0.2670(7) 0.048(4) Uani 1 1 d .
H10O H 1.1071 0.1637 0.2425 0.057 Uiso 1 1 calc R
H10P H 1.0214 0.1560 0.2946 0.057 Uiso 1 1 calc R
C107 C 0.9229(14) 0.1986(11) 0.1944(8) 0.056(5) Uani 1 1 d .
H10I H 0.8812 0.1505 0.2179 0.067 Uiso 1 1 calc R
H10J H 0.9803 0.1547 0.1730 0.067 Uiso 1 1 calc R
C108 C 0.8503(14) 0.2665(15) 0.1527(8) 0.063(5) Uani 1 1 d .
H10K H 0.8918 0.3158 0.1299 0.076 Uiso 1 1 calc R
H10L H 0.8185 0.2219 0.1253 0.076 Uiso 1 1 calc R
C109 C 0.7029(18) 0.4050(15) 0.1496(9) 0.082(7) Uani 1 1 d .
H10Q H 0.6760 0.3738 0.1149 0.098 Uiso 1 1 calc R
H10R H 0.7472 0.4608 0.1362 0.098 Uiso 1 1 calc R
C110 C 0.6104(17) 0.4511(14) 0.1854(10) 0.084(8) Uani 1 1 d .
H11E H 0.5619 0.5043 0.1614 0.101 Uiso 1 1 calc R
H11F H 0.5680 0.3944 0.1999 0.101 Uiso 1 1 calc R
C111 C 0.5675(13) 0.5258(11) 0.2739(8) 0.057(5) Uani 1 1 d .
H11C H 0.5470 0.4601 0.2935 0.069 Uiso 1 1 calc R
H11D H 0.5027 0.5645 0.2537 0.069 Uiso 1 1 calc R
C112 C 0.6060(13) 0.5918(10) 0.3165(8) 0.054(5) Uani 1 1 d .
H11A H 0.5454 0.6201 0.3418 0.064 Uiso 1 1 calc R
H11B H 0.6360 0.6526 0.2966 0.064 Uiso 1 1 calc R
K2 K 0.7653(2) 0.9469(2) 0.40465(13) 0.0321(7) Uani 1 1 d .
O21 O 0.6518(7) 1.0510(6) 0.3084(4) 0.033(2) Uani 1 1 d .
O22 O 0.7317(7) 1.1765(7) 0.3896(4) 0.039(2) Uani 1 1 d .
O23 O 0.8478(7) 1.0704(7) 0.4857(4) 0.038(2) Uani 1 1 d .
O24 O 0.7831(8) 0.8733(7) 0.5242(4) 0.044(3) Uani 1 1 d .
O25 O 0.5823(7) 0.8817(7) 0.4694(4) 0.036(2) Uani 1 1 d .
O26 O 0.6001(7) 0.8526(7) 0.3525(4) 0.037(2) Uani 1 1 d .
C201 C 0.6312(12) 1.1633(10) 0.3022(7) 0.043(4) Uani 1 1 d .
H20C H 0.5626 1.1891 0.3221 0.052 Uiso 1 1 calc R
H20D H 0.6242 1.1868 0.2604 0.052 Uiso 1 1 calc R
C202 C 0.7236(12) 1.2074(11) 0.3286(6) 0.046(4) Uani 1 1 d .
H20G H 0.7919 1.1808 0.3088 0.055 Uiso 1 1 calc R
H20H H 0.7122 1.2859 0.3233 0.055 Uiso 1 1 calc R
C203 C 0.8232(12) 1.2139(11) 0.4144(7) 0.043(4) Uani 1 1 d .
H20Q H 0.8170 1.2921 0.4084 0.052 Uiso 1 1 calc R
H20R H 0.8906 1.1824 0.3953 0.052 Uiso 1 1 calc R
C204 C 0.8271(12) 1.1825(10) 0.4786(6) 0.040(4) Uani 1 1 d .
H20K H 0.8852 1.2146 0.4975 0.048 Uiso 1 1 calc R
H20L H 0.7571 1.2085 0.4971 0.048 Uiso 1 1 calc R
C205 C 0.8615(12) 1.0351(11) 0.5470(6) 0.046(4) Uani 1 1 d .
H20O H 0.7981 1.0651 0.5700 0.055 Uiso 1 1 calc R
H20P H 0.9275 1.0584 0.5629 0.055 Uiso 1 1 calc R
C206 C 0.8714(12) 0.9155(11) 0.5500(7) 0.046(4) Uani 1 1 d .
H20I H 0.9394 0.8875 0.5303 0.055 Uiso 1 1 calc R
H20J H 0.8773 0.8895 0.5914 0.055 Uiso 1 1 calc R
C207 C 0.6891(14) 0.8924(15) 0.5532(7) 0.062(5) Uani 1 1 d .
H20E H 0.6647 0.9699 0.5517 0.075 Uiso 1 1 calc R
H20F H 0.7003 0.8676 0.5946 0.075 Uiso 1 1 calc R
C208 C 0.6030(12) 0.8367(12) 0.5273(6) 0.047(4) Uani 1 1 d .
H20M H 0.6282 0.7596 0.5265 0.056 Uiso 1 1 calc R
H20N H 0.5359 0.8467 0.5510 0.056 Uiso 1 1 calc R
C209 C 0.5062(11) 0.8293(10) 0.4401(6) 0.039(4) Uani 1 1 d .
H20A H 0.4346 0.8404 0.4596 0.046 Uiso 1 1 calc R
H20B H 0.5311 0.7520 0.4404 0.046 Uiso 1 1 calc R
C210 C 0.4978(11) 0.8760(12) 0.3791(6) 0.045(4) Uani 1 1 d .
H21A H 0.4421 0.8451 0.3575 0.054 Uiso 1 1 calc R
H21B H 0.4766 0.9539 0.3790 0.054 Uiso 1 1 calc R
C211 C 0.5994(12) 0.8841(10) 0.2918(6) 0.041(4) Uani 1 1 d .
H21E H 0.5453 0.8479 0.2721 0.049 Uiso 1 1 calc R
H21F H 0.6715 0.8591 0.2752 0.049 Uiso 1 1 calc R
C212 C 0.5740(11) 1.0012(11) 0.2779(7) 0.041(4) Uani 1 1 d .
H21C H 0.5793 1.0174 0.2354 0.049 Uiso 1 1 calc R
H21D H 0.4995 1.0274 0.2908 0.049 Uiso 1 1 calc R
K3 K 0.6595(4) 0.8038(4) -0.01302(17) 0.0849(15) Uani 1 1 d .
O31 O 0.5369(10) 0.8252(9) 0.0862(5) 0.066(3) Uani 1 1 d .
O32 O 0.7422(10) 0.7014(12) 0.0936(6) 0.088(5) Uani 1 1 d .
O33 O 0.8662(11) 0.6800(11) -0.0093(8) 0.092(5) Uani 1 1 d .
O34 O 0.7507(9) 0.7307(9) -0.1133(6) 0.069(4) Uani 1 1 d .
O35 O 0.5384(11) 0.8455(12) -0.1215(5) 0.088(4) Uani 1 1 d .
O36 O 0.4313(11) 0.8783(19) -0.0170(6) 0.143(9) Uani 1 1 d .
C301 C 0.5788(18) 0.777(2) 0.1354(7) 0.104(9) Uani 1 1 d .
H30A H 0.5460 0.7105 0.1423 0.125 Uiso 1 1 calc R
H30B H 0.5545 0.8230 0.1676 0.125 Uiso 1 1 calc R
C302 C 0.6919(18) 0.7501(17) 0.1405(8) 0.094(8) Uani 1 1 d .
H30C H 0.7242 0.8157 0.1464 0.112 Uiso 1 1 calc R
H30D H 0.7075 0.7022 0.1758 0.112 Uiso 1 1 calc R
C303 C 0.8533(18) 0.6755(15) 0.0958(12) 0.098(8) Uani 1 1 d .
H30E H 0.8737 0.6272 0.1304 0.118 Uiso 1 1 calc R
H30F H 0.8877 0.7407 0.0993 0.118 Uiso 1 1 calc R
C304 C 0.8944(17) 0.6209(18) 0.0401(12) 0.102(8) Uani 1 1 d .
H30G H 0.9745 0.6050 0.0419 0.122 Uiso 1 1 calc R
H30H H 0.8650 0.5525 0.0389 0.122 Uiso 1 1 calc R
C305 C 0.8956(18) 0.6318(18) -0.0637(13) 0.108(9) Uani 1 1 d .
H30I H 0.9756 0.6159 -0.0659 0.129 Uiso 1 1 calc R
H30J H 0.8656 0.5637 -0.0642 0.129 Uiso 1 1 calc R
C306 C 0.8571(16) 0.6980(19) -0.1139(10) 0.090(7) Uani 1 1 d .
H30K H 0.8960 0.7611 -0.1166 0.107 Uiso 1 1 calc R
H30L H 0.8750 0.6581 -0.1492 0.107 Uiso 1 1 calc R
C307 C 0.7039(18) 0.7792(19) -0.1664(8) 0.090(7) Uani 1 1 d .
H30M H 0.7312 0.7366 -0.1995 0.108 Uiso 1 1 calc R
H30N H 0.7250 0.8513 -0.1730 0.108 Uiso 1 1 calc R
C308 C 0.5867(17) 0.7862(14) -0.1633(8) 0.072(6) Uani 1 1 d .
H30O H 0.5564 0.8156 -0.2015 0.086 Uiso 1 1 calc R
H30P H 0.5675 0.7133 -0.1572 0.086 Uiso 1 1 calc R
C309 C 0.4308(15) 0.8424(16) -0.1137(9) 0.073(6) Uani 1 1 d .
H30Q H 0.4197 0.7670 -0.1069 0.088 Uiso 1 1 calc R
H30R H 0.3935 0.8689 -0.1507 0.088 Uiso 1 1 calc R
C310 C 0.380(2) 0.898(3) -0.0697(11) 0.174(17) Uani 1 1 d .
H31A H 0.3749 0.9750 -0.0806 0.209 Uiso 1 1 calc R
H31B H 0.3052 0.8801 -0.0655 0.209 Uiso 1 1 calc R
C311 C 0.3848(19) 0.876(2) 0.0285(10) 0.113(10) Uani 1 1 d .
H31C H 0.3360 0.8210 0.0254 0.136 Uiso 1 1 calc R
H31D H 0.3371 0.9446 0.0291 0.136 Uiso 1 1 calc R
C312 C 0.4275(16) 0.859(2) 0.0820(9) 0.102(8) Uani 1 1 d .
H31E H 0.3889 0.8059 0.1036 0.122 Uiso 1 1 calc R
H31F H 0.4121 0.9263 0.1022 0.122 Uiso 1 1 calc R
N40 N 0.8650(18) 0.9331(13) -0.0182(9) 0.123(8) Uani 1 1 d .
H40A H 0.9178 0.8790 -0.0277 0.147 Uiso 1 1 calc R
H40B H 0.8501 0.9717 -0.0530 0.147 Uiso 1 1 calc R
C40 C 0.9442(15) 1.0124(16) 0.0122(8) 0.077(6) Uani 1 1 d .
H40C H 0.9158 1.0880 0.0031 0.092 Uiso 1 1 calc R
H40D H 0.9456 0.9993 0.0551 0.092 Uiso 1 1 calc R
N41 N 0.6026(17) 0.5926(17) -0.0078(8) 0.122(8) Uani 1 1 d .
H41A H 0.6318 0.5634 -0.0410 0.146 Uiso 1 1 calc R
H41B H 0.6428 0.5576 0.0227 0.146 Uiso 1 1 calc R
C41 C 0.4997(19) 0.5575(13) -0.0021(10) 0.082(6) Uani 1 1 d .
H41C H 0.4548 0.5872 -0.0361 0.099 Uiso 1 1 calc R
H41D H 0.4640 0.5871 0.0332 0.099 Uiso 1 1 calc R
C61 C 0.534(3) 0.4217(18) 0.4655(11) 0.087(8) Uani 1 1 d D
C62 C 0.440(2) 0.483(3) 0.4465(13) 0.127(12) Uani 1 1 d .
H62 H 0.4012 0.4729 0.4121 0.152 Uiso 1 1 calc R
C63 C 0.5911(16) 0.4376(16) 0.5151(11) 0.068(6) Uani 1 1 d .
H63 H 0.6562 0.3910 0.5233 0.082 Uiso 1 1 calc R
C64 C 0.557(4) 0.352(3) 0.4218(14) 0.16(3) Uani 0.50 1 d PD
H64A H 0.6238 0.3047 0.4312 0.240 Uiso 0.50 1 calc PR
H64B H 0.5657 0.3923 0.3848 0.240 Uiso 0.50 1 calc PR
H64C H 0.4969 0.3099 0.4184 0.240 Uiso 0.50 1 calc PR

loop_
_atom_site_aniso_label
_atom_site_aniso_U_11
_atom_site_aniso_U_22
_atom_site_aniso_U_33
_atom_site_aniso_U_23
_atom_site_aniso_U_13
_atom_site_aniso_U_12
Bi1 0.0267(3) 0.0302(3) 0.0371(3) 0.0149(2) -0.0035(2) -0.0040(2)
Bi2 0.0248(3) 0.0248(3) 0.0428(3) 0.0102(2) -0.0150(2) 0.0012(2)
Bi3 0.0203(3) 0.0361(3) 0.0573(4) 0.0101(3) -0.0047(2) -0.0031(2)
Ni1 0.0192(8) 0.0215(8) 0.0336(10) 0.0087(7) -0.0047(7) -0.0004(6)
Ni2 0.0210(8) 0.0204(8) 0.0407(10) 0.0095(7) -0.0091(7) -0.0036(6)
Ni3 0.0234(8) 0.0172(7) 0.0315(10) 0.0100(7) -0.0095(7) -0.0025(6)
Ni4 0.0184(8) 0.0191(8) 0.0321(10) 0.0103(7) -0.0082(7) -0.0015(6)
Ni5 0.0306(10) 0.0464(11) 0.0392(11) 0.0081(9) 0.0004(8) 0.0003(8)
Ni6 0.0245(9) 0.0313(9) 0.0461(11) 0.0067(8) -0.0044(8) 0.0039(7)
C1 0.057(11) 0.045(9) 0.050(11) 0.017(8) -0.001(9) -0.001(8)
C2 0.021(7) 0.057(9) 0.047(10) -0.001(8) 0.010(7) -0.003(7)
C3 0.041(9) 0.025(7) 0.052(10) 0.008(7) 0.004(7) -0.003(6)
C4 0.025(7) 0.028(7) 0.041(9) 0.008(6) -0.017(6) 0.001(6)
C5 0.011(6) 0.027(7) 0.035(8) 0.012(6) -0.004(5) -0.007(5)
C6 0.027(7) 0.022(7) 0.045(10) 0.004(6) -0.011(7) -0.009(6)
C7 0.022(7) 0.033(7) 0.036(8) 0.009(6) -0.008(6) 0.008(6)
C8 0.037(8) 0.012(6) 0.031(8) 0.011(5) -0.009(6) 0.002(6)
C9 0.034(8) 0.025(7) 0.043(9) 0.010(6) 0.006(7) 0.006(6)
O1 0.095(10) 0.095(10) 0.046(8) 0.005(7) 0.005(7) -0.007(8)
O2 0.041(7) 0.100(9) 0.064(8) -0.016(7) 0.003(6) 0.014(7)
O3 0.032(6) 0.043(6) 0.110(10) 0.030(7) -0.015(6) -0.002(5)
O4 0.036(5) 0.026(5) 0.049(6) 0.009(4) -0.018(5) 0.003(4)
O5 0.038(5) 0.010(4) 0.032(5) 0.007(4) -0.011(4) -0.003(4)
O6 0.074(8) 0.051(6) 0.030(6) 0.013(5) -0.002(6) -0.020(6)
O7 0.022(5) 0.025(5) 0.060(7) 0.002(4) -0.010(5) -0.008(4)
O8 0.017(4) 0.023(4) 0.044(6) 0.004(4) -0.004(4) -0.008(4)
O9 0.032(5) 0.026(5) 0.044(6) -0.002(4) 0.000(4) -0.001(4)
K1 0.0269(15) 0.0215(13) 0.0367(17) 0.0076(12) -0.0098(13) -0.0024(11)
O11 0.036(6) 0.027(5) 0.076(8) 0.009(5) 0.001(5) -0.001(4)
O12 0.033(5) 0.025(4) 0.035(5) 0.006(4) -0.002(4) -0.001(4)
O13 0.032(5) 0.028(5) 0.044(6) 0.007(4) -0.006(5) 0.000(4)
O14 0.048(6) 0.023(5) 0.053(6) -0.003(4) -0.015(5) -0.003(4)
O15 0.068(8) 0.052(7) 0.051(7) 0.007(6) -0.028(6) -0.013(6)
O16 0.048(7) 0.027(5) 0.095(9) 0.018(6) -0.034(7) 0.002(5)
C101 0.040(9) 0.033(8) 0.063(11) -0.003(8) 0.011(8) -0.004(7)
C102 0.055(10) 0.033(8) 0.044(10) -0.002(7) 0.015(8) -0.010(7)
C103 0.038(8) 0.036(8) 0.039(9) 0.006(7) -0.014(7) -0.006(6)
C104 0.038(8) 0.041(8) 0.036(9) 0.011(7) -0.019(7) -0.006(7)
C105 0.034(8) 0.018(6) 0.047(9) 0.009(6) -0.006(7) 0.005(6)
C106 0.047(9) 0.032(8) 0.061(11) 0.000(7) -0.004(8) 0.006(7)
C107 0.064(11) 0.033(8) 0.073(12) -0.008(8) -0.017(10) -0.008(8)
C108 0.065(12) 0.081(13) 0.051(11) -0.022(10) -0.012(10) -0.022(10)
C109 0.097(16) 0.065(12) 0.080(15) 0.002(11) -0.061(13) 0.001(12)
C110 0.093(16) 0.048(11) 0.113(18) 0.022(11) -0.085(15) -0.023(11)
C111 0.040(10) 0.017(7) 0.112(15) 0.008(8) -0.023(10) 0.005(7)
C112 0.054(10) 0.013(7) 0.095(14) 0.009(8) -0.007(9) -0.012(7)
K2 0.0306(16) 0.0288(15) 0.0373(18) 0.0096(13) -0.0133(13) -0.0093(12)
O21 0.035(5) 0.022(4) 0.043(6) 0.012(4) -0.020(4) -0.011(4)
O22 0.044(6) 0.033(5) 0.042(6) 0.009(4) -0.021(5) -0.020(4)
O23 0.047(6) 0.029(5) 0.038(6) 0.010(4) -0.014(5) -0.008(4)
O24 0.048(6) 0.046(6) 0.039(6) 0.008(5) -0.008(5) -0.018(5)
O25 0.033(5) 0.040(5) 0.035(6) 0.000(4) -0.005(4) -0.010(4)
O26 0.034(5) 0.041(5) 0.035(6) 0.006(4) -0.005(4) -0.011(4)
C201 0.047(9) 0.035(8) 0.047(10) 0.009(7) -0.023(8) -0.006(7)
C202 0.057(10) 0.038(8) 0.042(9) 0.022(7) -0.019(8) -0.010(7)
C203 0.043(9) 0.031(8) 0.056(10) 0.005(7) -0.012(8) -0.011(7)
C204 0.044(9) 0.033(8) 0.044(9) -0.005(7) -0.012(7) -0.005(6)
C205 0.047(9) 0.055(9) 0.037(9) 0.008(7) -0.026(7) -0.016(7)
C206 0.044(9) 0.052(9) 0.040(9) 0.018(7) -0.017(7) -0.010(7)
C207 0.055(11) 0.098(14) 0.033(10) 0.007(9) 0.001(9) -0.012(10)
C208 0.051(10) 0.051(9) 0.041(10) 0.012(8) 0.004(8) -0.020(8)
C209 0.028(8) 0.032(7) 0.054(10) 0.015(7) -0.002(7) -0.002(6)
C210 0.025(8) 0.060(10) 0.051(10) 0.006(8) -0.008(7) -0.008(7)
C211 0.044(9) 0.038(8) 0.044(10) -0.003(7) -0.008(7) -0.012(7)
C212 0.027(8) 0.050(9) 0.046(9) -0.008(7) -0.017(7) -0.003(7)
K3 0.066(3) 0.152(4) 0.034(2) -0.003(3) -0.006(2) -0.006(3)
O31 0.079(9) 0.075(8) 0.042(7) -0.002(6) -0.017(6) 0.000(7)
O32 0.058(9) 0.125(12) 0.070(10) 0.035(9) -0.010(7) 0.006(8)
O33 0.070(9) 0.069(9) 0.131(14) 0.010(10) -0.019(9) 0.009(7)
O34 0.053(8) 0.062(7) 0.086(10) 0.020(7) -0.001(7) 0.006(6)
O35 0.077(10) 0.129(12) 0.049(8) -0.009(8) -0.005(7) 0.020(9)
O36 0.061(9) 0.34(3) 0.033(8) 0.016(12) -0.004(7) -0.059(13)
C301 0.112(19) 0.15(2) 0.026(10) 0.016(12) -0.012(11) 0.052(16)
C302 0.114(18) 0.106(16) 0.052(13) -0.054(12) -0.050(13) 0.043(14)
C303 0.089(17) 0.052(12) 0.15(2) 0.009(14) -0.071(16) 0.004(11)
C304 0.066(14) 0.077(15) 0.15(2) 0.027(17) 0.015(15) 0.015(12)
C305 0.077(16) 0.078(15) 0.16(3) 0.018(17) 0.064(17) 0.013(12)
C306 0.064(14) 0.099(17) 0.104(18) -0.016(15) -0.010(13) 0.001(12)
C307 0.098(17) 0.128(19) 0.038(11) 0.002(12) -0.014(11) 0.009(14)
C308 0.092(16) 0.055(11) 0.061(13) -0.001(10) -0.014(12) 0.013(10)
C309 0.047(12) 0.088(14) 0.080(15) 0.022(12) -0.010(11) 0.002(10)
C310 0.080(19) 0.38(5) 0.059(17) -0.04(3) -0.024(15) 0.00(3)
C311 0.094(18) 0.16(2) 0.064(16) 0.048(16) 0.003(14) 0.029(16)
C312 0.060(14) 0.17(2) 0.066(15) -0.001(15) 0.002(11) 0.025(14)
N40 0.18(2) 0.059(11) 0.122(17) 0.031(11) -0.022(16) 0.005(12)
C40 0.096(15) 0.078(13) 0.047(12) 0.008(10) -0.017(11) 0.020(12)
N41 0.135(18) 0.18(2) 0.077(14) -0.025(14) 0.017(13) -0.097(17)
C41 0.116(18) 0.053(11) 0.079(14) 0.003(10) -0.008(13) -0.021(12)
C61 0.14(2) 0.061(14) 0.080(18) -0.007(12) 0.037(16) -0.077(17)
C62 0.077(18) 0.16(3) 0.13(3) 0.06(3) 0.042(17) -0.012(18)
C63 0.060(12) 0.054(11) 0.088(17) 0.017(11) 0.021(13) -0.008(10)
C64 0.09(4) 0.16(6) 0.22(7) 0.15(6) -0.02(4) -0.03(4)

loop_
_atom_type_symbol
_atom_type_description
_atom_type_scat_dispersion_real
_atom_type_scat_dispersion_imag
_atom_type_scat_source
C C .0033 .0016 'International Tables Vol C Tables 4.2.6.8 and 6.1.1.4'
H H .0000 .0000 'International Tables Vol C Tables 4.2.6.8 and 6.1.1.4'
O O .0106 .0060 'International Tables Vol C Tables 4.2.6.8 and 6.1.1.4'
K K .2009 .2494 'International Tables Vol C Tables 4.2.6.8 and 6.1.1.4'
Ni Ni .3393 1.1124 'International Tables Vol C Tables 4.2.6.8 and 6.1.1.4'
Bi Bi -4.1077 10.2566 'International Tables Vol C Tables 4.2.6.8 and 6.1.1.4'
N N .0061 .0033 'International Tables Vol C Tables 4.2.6.8 and 6.1.1.4'

loop_
_geom_angle_atom_site_label_1
_geom_angle_atom_site_label_2
_geom_angle_atom_site_label_3
_geom_angle
_geom_angle_site_symmetry_1
_geom_angle_site_symmetry_3
Ni4 Bi1 Ni2 56.70(5) . .
Ni4 Bi1 Ni1 54.43(4) . .
Ni2 Bi1 Ni1 59.31(5) . .
Ni4 Bi1 Ni5 104.11(5) . .
Ni2 Bi1 Ni5 102.60(5) . .
Ni1 Bi1 Ni5 53.98(5) . .
Ni4 Bi1 Bi3 105.60(4) . .
Ni2 Bi1 Bi3 59.30(4) . .
Ni1 Bi1 Bi3 62.84(3) . .
Ni5 Bi1 Bi3 58.60(4) . .
Ni3 Bi2 Ni2 56.08(5) . .
Ni3 Bi2 Ni1 54.83(5) . .
Ni2 Bi2 Ni1 59.40(5) . .
Ni3 Bi2 Bi3 106.01(4) . .
Ni2 Bi2 Bi3 59.61(4) . .
Ni1 Bi2 Bi3 63.56(4) . .
Ni3 Bi2 Ni6 103.48(5) . .
Ni2 Bi2 Ni6 98.84(5) . .
Ni1 Bi2 Ni6 51.47(4) . .
Bi3 Bi2 Ni6 55.47(4) . .
Ni6 Bi3 Ni2 101.40(5) . .
Ni6 Bi3 Ni5 49.53(5) . .
Ni2 Bi3 Ni5 98.85(5) . .
Ni6 Bi3 Bi2 62.30(4) . .
Ni2 Bi3 Bi2 56.23(3) . .
Ni5 Bi3 Bi2 99.40(4) . .
Ni6 Bi3 Bi1 96.58(4) . .
Ni2 Bi3 Bi1 55.51(3) . .
Ni5 Bi3 Bi1 57.46(4) . .
Bi2 Bi3 Bi1 99.93(2) . .
Ni6 Bi3 Ni1 50.82(4) . .
Ni2 Bi3 Ni1 55.18(4) . .
Ni5 Bi3 Ni1 51.09(5) . .
Bi2 Bi3 Ni1 54.58(3) . .
Bi1 Bi3 Ni1 54.71(3) . .
C9 Ni1 C8 97.7(6) . .
C9 Ni1 Ni4 133.1(4) . .
C8 Ni1 Ni4 51.0(3) . .
C9 Ni1 Ni3 131.8(4) . .
C8 Ni1 Ni3 51.1(4) . .
Ni4 Ni1 Ni3 59.91(6) . .
C9 Ni1 Ni6 54.6(4) . .
C8 Ni1 Ni6 140.9(3) . .
Ni4 Ni1 Ni6 167.99(9) . .
Ni3 Ni1 Ni6 124.12(8) . .
C9 Ni1 Ni5 58.9(4) . .
C8 Ni1 Ni5 137.6(4) . .
Ni4 Ni1 Ni5 117.57(8) . .
Ni3 Ni1 Ni5 168.49(9) . .
Ni6 Ni1 Ni5 55.88(7) . .
C9 Ni1 Ni2 166.5(4) . .
C8 Ni1 Ni2 95.8(4) . .
Ni4 Ni1 Ni2 58.24(6) . .
Ni3 Ni1 Ni2 57.74(6) . .
Ni6 Ni1 Ni2 112.88(7) . .
Ni5 Ni1 Ni2 110.96(8) . .
C9 Ni1 Bi2 113.8(4) . .
C8 Ni1 Bi2 107.1(4) . .
Ni4 Ni1 Bi2 109.05(7) . .
Ni3 Ni1 Bi2 59.39(5) . .
Ni6 Ni1 Bi2 68.98(6) . .
Ni5 Ni1 Bi2 114.54(7) . .
Ni2 Ni1 Bi2 60.28(5) . .
C9 Ni1 Bi1 117.0(4) . .
C8 Ni1 Bi1 107.2(3) . .
Ni4 Ni1 Bi1 59.09(5) . .
Ni3 Ni1 Bi1 107.98(6) . .
Ni6 Ni1 Bi1 110.05(7) . .
Ni5 Ni1 Bi1 64.09(5) . .
Ni2 Ni1 Bi1 59.65(5) . .
Bi2 Ni1 Bi1 112.22(5) . .
C9 Ni1 Bi3 107.3(4) . .
C8 Ni1 Bi3 155.0(4) . .
Ni4 Ni1 Bi3 108.92(6) . .
Ni3 Ni1 Bi3 108.16(7) . .
Ni6 Ni1 Bi3 59.38(5) . .
Ni5 Ni1 Bi3 61.18(5) . .
Ni2 Ni1 Bi3 59.25(5) . .
Bi2 Ni1 Bi3 61.86(3) . .
Bi1 Ni1 Bi3 62.45(3) . .
C7 Ni2 C5 110.4(6) . .
C7 Ni2 Ni3 142.5(5) . .
C5 Ni2 Ni3 50.5(3) . .
C7 Ni2 Ni4 140.7(4) . .
C5 Ni2 Ni4 50.8(4) . .
Ni3 Ni2 Ni4 58.28(6) . .
C7 Ni2 Ni1 156.2(4) . .
C5 Ni2 Ni1 93.4(4) . .
Ni3 Ni2 Ni1 55.95(6) . .
Ni4 Ni2 Ni1 55.63(5) . .
C7 Ni2 Bi1 108.9(4) . .
C5 Ni2 Bi1 106.0(4) . .
Ni3 Ni2 Bi1 107.66(7) . .
Ni4 Ni2 Bi1 58.86(5) . .
Ni1 Ni2 Bi1 61.04(5) . .
C7 Ni2 Bi2 111.8(4) . .
C5 Ni2 Bi2 106.1(3) . .
Ni3 Ni2 Bi2 58.87(5) . .
Ni4 Ni2 Bi2 106.91(6) . .
Ni1 Ni2 Bi2 60.32(4) . .
Bi1 Ni2 Bi2 113.45(6) . .
C7 Ni2 Bi3 90.7(4) . .
C5 Ni2 Bi3 159.0(4) . .
Ni3 Ni2 Bi3 112.05(6) . .
Ni4 Ni2 Bi3 112.13(7) . .
Ni1 Ni2 Bi3 65.57(5) . .
Bi1 Ni2 Bi3 65.19(4) . .
Bi2 Ni2 Bi3 64.16(4) . .
C6 Ni3 C5 112.8(6) . .
C6 Ni3 C8 116.4(6) . .
C5 Ni3 C8 101.1(5) . .
C6 Ni3 Ni4 142.8(4) . .
C5 Ni3 Ni4 51.9(4) . .
C8 Ni3 Ni4 51.3(3) . .
C6 Ni3 Ni1 147.1(4) . .
C5 Ni3 Ni1 100.0(4) . .
C8 Ni3 Ni1 52.4(4) . .
Ni4 Ni3 Ni1 59.92(6) . .
C6 Ni3 Ni2 139.2(4) . .
C5 Ni3 Ni2 48.1(3) . .
C8 Ni3 Ni2 103.6(4) . .
Ni4 Ni3 Ni2 61.21(6) . .
Ni1 Ni3 Ni2 66.31(7) . .
C6 Ni3 Bi2 102.7(4) . .
C5 Ni3 Bi2 109.6(3) . .
C8 Ni3 Bi2 114.3(4) . .
Ni4 Ni3 Bi2 114.25(7) . .
Ni1 Ni3 Bi2 65.78(5) . .
Ni2 Ni3 Bi2 65.05(5) . .
C6 Ni3 K2 58.8(4) . .
C5 Ni3 K2 62.6(4) . .
C8 Ni3 K2 98.2(4) . .
Ni4 Ni3 K2 86.47(7) . .
Ni1 Ni3 K2 144.28(7) . .
Ni2 Ni3 K2 109.75(7) . .
Bi2 Ni3 K2 147.47(7) . .
C4 Ni4 C8 114.2(6) . .
C4 Ni4 C5 115.1(6) . .
C8 Ni4 C5 100.6(5) . .
C4 Ni4 Ni3 142.5(5) . .
C8 Ni4 Ni3 51.5(4) . .
C5 Ni4 Ni3 51.1(3) . .
C4 Ni4 Ni1 145.1(5) . .
C8 Ni4 Ni1 52.5(4) . .
C5 Ni4 Ni1 99.6(3) . .
Ni3 Ni4 Ni1 60.17(6) . .
C4 Ni4 Ni2 141.9(4) . .
C8 Ni4 Ni2 103.2(4) . .
C5 Ni4 Ni2 47.6(3) . .
Ni3 Ni4 Ni2 60.51(6) . .
Ni1 Ni4 Ni2 66.14(6) . .
C4 Ni4 Bi1 103.3(5) . .
C8 Ni4 Bi1 115.6(4) . .
C5 Ni4 Bi1 108.3(3) . .
Ni3 Ni4 Bi1 114.09(6) . .
Ni1 Ni4 Bi1 66.48(5) . .
Ni2 Ni4 Bi1 64.44(5) . .
C1 Ni5 C2 105.9(7) . .
C1 Ni5 C9 124.9(7) . .
C2 Ni5 C9 89.7(5) . .
C1 Ni5 Ni6 154.5(5) . .
C2 Ni5 Ni6 51.4(5) . .
C9 Ni5 Ni6 53.4(4) . .
C1 Ni5 Ni1 138.9(5) . .
C2 Ni5 Ni1 112.4(5) . .
C9 Ni5 Ni1 43.6(4) . .
Ni6 Ni5 Ni1 61.09(7) . .
C1 Ni5 Bi1 93.0(5) . .
C2 Ni5 Bi1 147.3(5) . .
C9 Ni5 Bi1 101.3(3) . .
Ni6 Ni5 Bi1 112.48(9) . .
Ni1 Ni5 Bi1 61.93(5) . .
C1 Ni5 Bi3 132.6(5) . .
C2 Ni5 Bi3 83.8(5) . .
C9 Ni5 Bi3 100.9(4) . .
Ni6 Ni5 Bi3 63.26(6) . .
Ni1 Ni5 Bi3 67.73(6) . .
Bi1 Ni5 Bi3 63.94(4) . .
C3 Ni6 C2 105.3(7) . .
C3 Ni6 C9 121.5(6) . .
C2 Ni6 C9 94.5(6) . .
C3 Ni6 Ni5 154.3(5) . .
C2 Ni6 Ni5 50.8(4) . .
C9 Ni6 Ni5 60.1(4) . .
C3 Ni6 Ni1 138.8(5) . .
C2 Ni6 Ni1 113.8(4) . .
C9 Ni6 Ni1 45.1(4) . .
Ni5 Ni6 Ni1 63.03(7) . .
C3 Ni6 Bi3 126.9(5) . .
C2 Ni6 Bi3 86.1(5) . .
C9 Ni6 Bi3 108.5(4) . .
Ni5 Ni6 Bi3 67.22(6) . .
Ni1 Ni6 Bi3 69.80(5) . .
C3 Ni6 Bi2 93.0(5) . .
C2 Ni6 Bi2 148.3(5) . .
C9 Ni6 Bi2 97.7(4) . .
Ni5 Ni6 Bi2 112.52(8) . .
Ni1 Ni6 Bi2 59.55(5) . .
Bi3 Ni6 Bi2 62.23(4) . .
O1 C1 Ni5 176.3(16) . .
O2 C2 Ni5 141.8(13) . .
O2 C2 Ni6 140.4(12) . .
Ni5 C2 Ni6 77.8(6) . .
O3 C3 Ni6 177.1(13) . .
O4 C4 Ni4 177.4(12) . .
O5 C5 Ni2 134.0(9) . .
O5 C5 Ni3 131.4(9) . .
Ni2 C5 Ni3 81.4(5) . .
O5 C5 Ni4 130.5(8) . .
Ni2 C5 Ni4 81.6(5) . .
Ni3 C5 Ni4 77.0(5) . .
O5 C5 K2 49.7(6) . .
Ni2 C5 K2 163.5(5) . .
Ni3 C5 K2 87.1(4) . .
Ni4 C5 K2 107.4(4) . .
O6 C6 Ni3 173.8(12) . .
O6 C6 K2 86.4(9) . .
Ni3 C6 K2 95.0(5) . .
O7 C7 Ni2 175.2(12) . .
O8 C8 Ni4 135.6(9) . .
O8 C8 Ni3 135.2(10) . .
Ni4 C8 Ni3 77.2(5) . .
O8 C8 Ni1 131.7(10) . .
Ni4 C8 Ni1 76.4(5) . .
Ni3 C8 Ni1 76.5(5) . .
O9 C9 Ni1 143.2(11) . .
O9 C9 Ni6 130.8(9) . .
Ni1 C9 Ni6 80.3(6) . .
O9 C9 Ni5 128.7(11) . .
Ni1 C9 Ni5 77.5(5) . .
Ni6 C9 Ni5 66.6(4) . .
C5 O5 K2 110.6(7) . .
C8 O8 K1 129.5(7) . .
C9 O9 K1 123.5(9) . .
O8 K1 O12 81.8(3) . .
O8 K1 O16 82.8(3) . .
O12 K1 O16 118.6(3) . .
O8 K1 O14 142.2(3) . .
O12 K1 O14 116.6(3) . .
O16 K1 O14 111.5(3) . .
O8 K1 O9 68.4(3) . .
O12 K1 O9 113.0(3) . .
O16 K1 O9 115.3(3) . .
O14 K1 O9 73.9(3) . .
O8 K1 O11 77.0(3) . .
O12 K1 O11 58.8(3) . .
O16 K1 O11 59.9(4) . .
O14 K1 O11 140.7(3) . .
O9 K1 O11 145.4(3) . .
O8 K1 O13 120.4(3) . .
O12 K1 O13 57.6(3) . .
O16 K1 O13 152.8(3) . .
O14 K1 O13 60.0(3) . .
O9 K1 O13 88.2(3) . .
O11 K1 O13 108.7(3) . .
O8 K1 O15 123.2(3) . .
O12 K1 O15 149.5(3) . .
O16 K1 O15 55.9(3) . .
O14 K1 O15 55.8(3) . .
O9 K1 O15 93.9(3) . .
O11 K1 O15 106.5(3) . .
O13 K1 O15 112.0(3) . .
O8 K1 C104 97.5(3) . .
O12 K1 C104 41.4(3) . .
O16 K1 C104 159.0(4) . .
O14 K1 C104 81.1(3) . .
O9 K1 C104 83.9(3) . .
O11 K1 C104 99.5(3) . .
O13 K1 C104 23.6(3) . .
O15 K1 C104 135.3(3) . .
O8 K1 C105 122.4(3) . .
O12 K1 C105 78.9(3) . .
O16 K1 C105 152.6(3) . .
O14 K1 C105 42.3(3) . .
O9 K1 C105 70.6(3) . .
O11 K1 C105 131.2(3) . .
O13 K1 C105 22.8(3) . .
O15 K1 C105 98.0(3) . .
C104 K1 C105 39.3(3) . .
C101 O11 C112 110.8(10) . .
C101 O11 K1 110.7(8) . .
C112 O11 K1 107.4(9) . .
C102 O12 C103 112.2(10) . .
C102 O12 K1 121.4(8) . .
C103 O12 K1 121.5(8) . .
C105 O13 C104 112.2(10) . .
C105 O13 K1 104.1(7) . .
C104 O13 K1 102.9(6) . .
C107 O14 C106 111.4(10) . .
C107 O14 K1 125.4(8) . .
C106 O14 K1 116.6(8) . .
C109 O15 C108 112.5(14) . .
C109 O15 K1 102.9(9) . .
C108 O15 K1 110.1(8) . .
C111 O16 C110 110.5(14) . .
C111 O16 K1 117.8(9) . .
C110 O16 K1 124.0(11) . .
O11 C101 C102 108.6(11) . .
O12 C102 C101 108.6(12) . .
O12 C103 C104 107.8(11) . .
O13 C104 C103 107.4(11) . .
O13 C104 K1 53.5(5) . .
C103 C104 K1 86.3(7) . .
O13 C105 C106 108.0(11) . .
O13 C105 K1 53.1(5) . .
C106 C105 K1 84.1(7) . .
O14 C106 C105 108.8(10) . .
O14 C107 C108 108.3(12) . .
O15 C108 C107 108.6(14) . .
O15 C109 C110 107.6(17) . .
O16 C110 C109 109.1(15) . .
O16 C111 C112 109.0(13) . .
C111 C112 O11 108.3(11) . .
O23 K2 O21 118.3(3) . .
O23 K2 O5 80.2(3) . .
O21 K2 O5 83.7(2) . .
O23 K2 O26 154.4(3) . .
O21 K2 O26 60.1(2) . .
O5 K2 O26 123.0(3) . .
O23 K2 O24 60.1(3) . .
O21 K2 O24 153.0(3) . .
O5 K2 O24 120.3(3) . .
O26 K2 O24 108.7(3) . .
O23 K2 O22 59.5(2) . .
O21 K2 O22 58.8(2) . .
O5 K2 O22 74.6(3) . .
O26 K2 O22 112.6(3) . .
O24 K2 O22 112.6(3) . .
O23 K2 O25 100.2(3) . .
O21 K2 O25 98.4(3) . .
O5 K2 O25 177.4(2) . .
O26 K2 O25 57.2(3) . .
O24 K2 O25 58.1(3) . .
O22 K2 O25 107.8(3) . .
O23 K2 C6 101.4(3) . .
O21 K2 C6 127.0(3) . .
O5 K2 C6 69.2(3) . .
O26 K2 C6 97.7(3) . .
O24 K2 C6 76.8(3) . .
O22 K2 C6 141.7(3) . .
O25 K2 C6 108.2(3) . .
O23 K2 C5 95.7(3) . .
O21 K2 C5 86.8(3) . .
O5 K2 C5 19.7(2) . .
O26 K2 C5 109.4(3) . .
O24 K2 C5 120.1(3) . .
O22 K2 C5 92.9(3) . .
O25 K2 C5 158.3(3) . .
C6 K2 C5 53.8(3) . .
O23 K2 C211 158.2(3) . .
O21 K2 C211 41.8(3) . .
O5 K2 C211 102.2(3) . .
O26 K2 C211 22.8(3) . .
O24 K2 C211 131.4(3) . .
O22 K2 C211 99.9(3) . .
O25 K2 C211 78.4(3) . .
C6 K2 C211 99.7(3) . .
C5 K2 C211 92.1(3) . .
O23 K2 Ni3 108.7(2) . .
O21 K2 Ni3 103.5(2) . .
O5 K2 Ni3 48.93(16) . .
O26 K2 Ni3 95.9(2) . .
O24 K2 Ni3 102.0(2) . .
O22 K2 Ni3 123.2(2) . .
O25 K2 Ni3 128.70(19) . .
C6 K2 Ni3 26.1(3) . .
C5 K2 Ni3 30.38(19) . .
C211 K2 Ni3 88.0(3) . .
C201 O21 C212 112.3(9) . .
C201 O21 K2 121.4(7) . .
C212 O21 K2 121.2(7) . .
C203 O22 C202 110.4(10) . .
C203 O22 K2 107.1(7) . .
C202 O22 K2 109.4(8) . .
C204 O23 C205 111.3(11) . .
C204 O23 K2 119.5(7) . .
C205 O23 K2 122.1(7) . .
C207 O24 C206 113.8(12) . .
C207 O24 K2 112.7(8) . .
C206 O24 K2 108.9(7) . .
C209 O25 C208 111.6(10) . .
C209 O25 K2 118.9(8) . .
C208 O25 K2 117.0(8) . .
C210 O26 C211 113.0(10) . .
C210 O26 K2 113.5(8) . .
C211 O26 K2 107.2(7) . .
O21 C201 C202 108.3(10) . .
O22 C202 C201 110.2(11) . .
O22 C203 C204 108.8(11) . .
O23 C204 C203 108.5(11) . .
O23 C205 C206 106.8(12) . .
O24 C206 C205 114.8(11) . .
O24 C207 C208 111.0(14) . .
O25 C208 C207 107.6(11) . .
O25 C209 C210 107.1(11) . .
O26 C210 C209 107.8(11) . .
O26 C211 C212 114.9(12) . .
O26 C211 K2 50.0(6) . .
C212 C211 K2 86.9(8) . .
O21 C212 C211 106.9(10) . .
O34 K3 O31 162.9(4) . .
O34 K3 O33 60.5(4) . .
O31 K3 O33 120.2(5) . .
O34 K3 O32 117.4(4) . .
O31 K3 O32 60.6(4) . .
O33 K3 O32 59.7(5) . .
O34 K3 N41 79.2(5) . .
O31 K3 N41 84.2(5) . .
O33 K3 N41 78.5(5) . .
O32 K3 N41 72.7(5) . .
O34 K3 O36 116.3(4) . .
O31 K3 O36 58.1(4) . .
O33 K3 O36 165.6(6) . .
O32 K3 O36 116.7(4) . .
N41 K3 O36 87.2(7) . .
O34 K3 O35 60.6(4) . .
O31 K3 O35 115.0(4) . .
O33 K3 O35 121.1(5) . .
O32 K3 O35 160.7(5) . .
N41 K3 O35 88.4(5) . .
O36 K3 O35 57.1(4) . .
O34 K3 N40 81.3(5) . .
O31 K3 N40 114.9(5) . .
O33 K3 N40 63.8(4) . .
O32 K3 N40 88.3(4) . .
N41 K3 N40 142.2(6) . .
O36 K3 N40 130.6(6) . .
O35 K3 N40 109.5(5) . .
C301 O31 C312 120.3(16) . .
C301 O31 K3 117.7(12) . .
C312 O31 K3 119.7(11) . .
C303 O32 C302 117.7(18) . .
C303 O32 K3 115.1(13) . .
C302 O32 K3 110.8(10) . .
C304 O33 C305 116.9(18) . .
C304 O33 K3 117.6(14) . .
C305 O33 K3 112.9(13) . .
C306 O34 C307 116.6(16) . .
C306 O34 K3 118.3(13) . .
C307 O34 K3 116.5(11) . .
C308 O35 C309 116.4(18) . .
C308 O35 K3 110.4(11) . .
C309 O35 K3 112.4(11) . .
C311 O36 C310 124(2) . .
C311 O36 K3 115.8(14) . .
C310 O36 K3 119.7(15) . .
O31 C301 C302 119.5(19) . .
O32 C302 C301 115.2(16) . .
O32 C303 C304 110.1(18) . .
O33 C304 C303 113.4(18) . .
C306 C305 O33 113.1(19) . .
O34 C306 C305 114(2) . .
O34 C307 C308 109.8(17) . .
O35 C308 C307 116.0(18) . .
O35 C309 C310 118(2) . .
O36 C310 C309 114(3) . .
O36 C311 C312 128(2) . .
C311 C312 O31 117.4(19) . .
C40 N40 K3 150.8(13) . .
C40 C40 N40 108(2) 2_775 .
C41 N41 K3 130.0(15) . .
N41 C41 C41 116(3) . 2_665
C62 C61 C64 103(4) . .
C62 C61 C63 125(2) . .
C64 C61 C63 131(4) . .
C61 C62 C63 110(3) . 2_666
C61 C63 C62 125(2) . 2_666

loop_
_geom_bond_atom_site_label_1
_geom_bond_atom_site_label_2
_geom_bond_distance
_geom_bond_site_symmetry_2
Bi1 Ni4 2.6013(17) .
Bi1 Ni2 2.7418(18) .
Bi1 Ni1 2.7799(15) .
Bi1 Ni5 2.8337(19) .
Bi1 Bi3 3.0196(7) .
Bi2 Ni3 2.6028(15) .
Bi2 Ni2 2.7567(15) .
Bi2 Ni1 2.7579(16) .
Bi2 Bi3 2.9844(8) .
Bi2 Ni6 2.986(2) .
Bi3 Ni6 2.7789(18) .
Bi3 Ni2 2.8605(18) .
Bi3 Ni5 2.869(2) .
Bi3 Ni1 3.0303(16) .
Ni1 C9 1.800(15) .
Ni1 C8 2.013(13) .
Ni1 Ni4 2.466(2) .
Ni1 Ni3 2.472(2) .
Ni1 Ni6 2.503(2) .
Ni1 Ni5 2.548(3) .
Ni1 Ni2 2.732(2) .
Ni2 C7 1.744(15) .
Ni2 C5 1.898(12) .
Ni2 Ni3 2.523(2) .
Ni2 Ni4 2.540(2) .
Ni3 C6 1.720(15) .
Ni3 C5 1.969(12) .
Ni3 C8 1.978(13) .
Ni3 Ni4 2.466(2) .
Ni3 K2 3.889(3) .
Ni4 C4 1.734(11) .
Ni4 C8 1.972(11) .
Ni4 C5 1.990(13) .
Ni5 C1 1.750(18) .
Ni5 C2 1.876(14) .
Ni5 C9 2.236(14) .
Ni5 Ni6 2.367(2) .
Ni6 C3 1.734(13) .
Ni6 C2 1.891(15) .
Ni6 C9 2.070(14) .
C1 O1 1.148(18) .
C2 O2 1.189(17) .
C3 O3 1.154(15) .
C4 O4 1.161(13) .
C5 O5 1.244(14) .
C5 K2 3.456(12) .
C6 O6 1.167(16) .
C6 K2 3.340(13) .
C7 O7 1.163(15) .
C8 O8 1.175(14) .
C9 O9 1.191(16) .
O5 K2 2.817(9) .
O8 K1 2.760(8) .
O9 K1 2.818(9) .
K1 O12 2.774(9) .
K1 O16 2.804(10) .
K1 O14 2.809(9) .
K1 O11 2.867(10) .
K1 O13 2.906(8) .
K1 O15 3.058(11) .
K1 C104 3.523(13) .
K1 C105 3.524(12) .
O11 C101 1.437(18) .
O11 C112 1.479(17) .
O12 C102 1.416(16) .
O12 C103 1.429(14) .
O13 C105 1.408(16) .
O13 C104 1.447(16) .
O14 C107 1.409(17) .
O14 C106 1.437(16) .
O15 C109 1.412(18) .
O15 C108 1.43(2) .
O16 C111 1.41(2) .
O16 C110 1.41(2) .
C101 C102 1.493(19) .
C103 C104 1.459(19) .
C105 C106 1.494(19) .
C107 C108 1.48(2) .
C109 C110 1.49(3) .
C111 C112 1.45(2) .
K2 O23 2.791(9) .
K2 O21 2.801(8) .
K2 O26 2.822(9) .
K2 O24 2.851(10) .
K2 O22 2.894(9) .
K2 O25 2.899(9) .
K2 C211 3.520(14) .
O21 C201 1.416(15) .
O21 C212 1.433(15) .
O22 C203 1.426(16) .
O22 C202 1.434(16) .
O23 C204 1.415(15) .
O23 C205 1.458(16) .
O24 C207 1.343(18) .
O24 C206 1.433(16) .
O25 C209 1.423(16) .
O25 C208 1.429(16) .
O26 C210 1.411(16) .
O26 C211 1.429(16) .
C201 C202 1.493(19) .
C203 C204 1.506(19) .
C205 C206 1.51(2) .
C207 C208 1.51(2) .
C209 C210 1.490(19) .
C211 C212 1.497(18) .
K3 O34 2.717(14) .
K3 O31 2.739(13) .
K3 O33 2.829(14) .
K3 O32 2.842(12) .
K3 N41 2.86(2) .
K3 O36 2.870(16) .
K3 O35 2.908(13) .
K3 N40 3.22(2) .
O31 C301 1.331(18) .
O31 C312 1.37(2) .
O32 C303 1.38(2) .
O32 C302 1.38(2) .
O33 C304 1.35(2) .
O33 C305 1.45(3) .
O34 C306 1.33(2) .
O34 C307 1.43(2) .
O35 C308 1.34(2) .
O35 C309 1.35(2) .
O36 C311 1.19(2) .
O36 C310 1.37(2) .
C301 C302 1.41(3) .
C303 C304 1.54(3) .
C305 C306 1.44(3) .
C307 C308 1.45(3) .
C309 C310 1.37(3) .
C311 C312 1.34(3) .
N40 C40 1.68(3) .
C40 C40 1.49(4) 2_775
N41 C41 1.41(2) .
C41 C41 1.46(3) 2_665
C61 C62 1.38(4) .
C61 C64 1.380(3) .
C61 C63 1.39(3) .
C62 C63 1.39(3) 2_666
C63 C62 1.39(3) 2_666
